data_4067056
loop_
_publ_author_name
'Li, Ling'
'Jiao, Yunzhe'
'Brennessel, William W.'
'Jones, William D.'

_publ_section_title
;
 Reactivity and Regioselectivity of Insertion of Unsaturated Molecules
 into M&#x2212;C (M = Ir, Rh) Bonds of Cyclometalated Complexes
;
_journal_issue 20
_journal_name_full Organometallics
_journal_page_first 4593
_journal_paper_doi 10.1021/om100796q
_journal_volume 29
_journal_year 2010
_chemical_formula_moiety 'C27 H31 Cl Ir N O2'
_chemical_formula_sum 'C27 H31 Cl Ir N O2'
_chemical_formula_weight 629.18
_chemical_name_common jonll57b
_chemical_name_systematic
; 
 ? 
;
_space_group_IT_number 2
_symmetry_cell_setting triclinic
_symmetry_space_group_name_Hall '-P 1'
_symmetry_space_group_name_H-M 'P -1'
_atom_sites_solution_hydrogens geom
_atom_sites_solution_primary direct
_atom_sites_solution_secondary difmap
_audit_creation_method SHELXL-97
_cell_angle_alpha 63.1430(10)
_cell_angle_beta 87.654(2)
_cell_angle_gamma 72.193(2)
_cell_formula_units_Z 4
_cell_length_a 11.0411(9)
_cell_length_b 16.0222(13)
_cell_length_c 16.1837(13)
_cell_measurement_reflns_used 3991
_cell_measurement_temperature 100.0(1)
_cell_measurement_theta_max 36.39
_cell_measurement_theta_min 2.53
_cell_volume 2415.8(3)
_computing_cell_refinement 'SAINT (Bruker, 2007)'
_computing_data_collection 'APEX2 (Bruker, 2007)'
_computing_data_reduction 'SAINT (Bruker, 2007)'
_computing_molecular_graphics 'SHELXL-97 (Sheldrick, 2008)'
_computing_publication_material 'SHELXL-97 (Sheldrick, 2008)'
_computing_structure_refinement 'SHELXL-97 (Sheldrick, 2008)'
_computing_structure_solution 'SIR97 (Altomare et al., 1999)'
_diffrn_ambient_temperature 100.0(1)
_diffrn_measured_fraction_theta_full 0.982
_diffrn_measured_fraction_theta_max 0.982
_diffrn_measurement_device_type 'Bruker SMART APEX II CCD Platform'
_diffrn_measurement_method 'area detector, \w scans per \f'
_diffrn_radiation_monochromator graphite
_diffrn_radiation_source 'fine-focus sealed tube'
_diffrn_radiation_type MoK\a
_diffrn_radiation_wavelength 0.71073
_diffrn_reflns_av_R_equivalents 0.0475
_diffrn_reflns_av_sigmaI/netI 0.0688
_diffrn_reflns_limit_h_max 18
_diffrn_reflns_limit_h_min -18
_diffrn_reflns_limit_k_max 26
_diffrn_reflns_limit_k_min -26
_diffrn_reflns_limit_l_max 26
_diffrn_reflns_limit_l_min -26
_diffrn_reflns_number 53539
_diffrn_reflns_theta_full 35.63
_diffrn_reflns_theta_max 35.63
_diffrn_reflns_theta_min 1.42
_exptl_absorpt_coefficient_mu 5.661
_exptl_absorpt_correction_T_max 0.5614
_exptl_absorpt_correction_T_min 0.4089
_exptl_absorpt_correction_type multi-scan
_exptl_absorpt_process_details 'SADABS (Sheldrick, 2007)'
_exptl_crystal_colour yellow
_exptl_crystal_density_diffrn 1.730
_exptl_crystal_density_method 'not measured'
_exptl_crystal_description block
_exptl_crystal_F_000 1240
_exptl_crystal_size_max 0.18
_exptl_crystal_size_mid 0.14
_exptl_crystal_size_min 0.10
_refine_diff_density_max 2.238
_refine_diff_density_min -3.051
_refine_diff_density_rms 0.214
_refine_ls_extinction_method none
_refine_ls_goodness_of_fit_ref 0.999
_refine_ls_hydrogen_treatment constr
_refine_ls_matrix_type full
_refine_ls_number_parameters 591
_refine_ls_number_reflns 21873
_refine_ls_number_restraints 0
_refine_ls_restrained_S_all 0.999
_refine_ls_R_factor_all 0.0696
_refine_ls_R_factor_gt 0.0360
_refine_ls_shift/su_max 0.002
_refine_ls_shift/su_mean 0.000
_refine_ls_structure_factor_coef Fsqd
_refine_ls_weighting_details 'calc w=1/[\s^2^(Fo^2^)+(0.0396P)^2^+0.8527P] where P=(Fo^2^+2Fc^2^)/3'
_refine_ls_weighting_scheme calc
_refine_ls_wR_factor_gt 0.0721
_refine_ls_wR_factor_ref 0.0923
_reflns_number_gt 14955
_reflns_number_total 21873
_reflns_threshold_expression >2sigma(I)
_cod_data_source_file om100796q_si_003.cif
_cod_data_source_block 3g
_cod_original_sg_symbol_H-M P-1
_cod_database_code 4067056

loop_
_symmetry_equiv_pos_as_xyz
'x, y, z'
'-x, -y, -z'

loop_
_atom_site_label
_atom_site_type_symbol
_atom_site_fract_x
_atom_site_fract_y
_atom_site_fract_z
_atom_site_U_iso_or_equiv
_atom_site_adp_type
_atom_site_occupancy
_atom_site_symmetry_multiplicity
_atom_site_calc_flag
_atom_site_refinement_flags
Ir1 Ir 0.548755(13) 0.813681(10) 0.354839(9) 0.01503(3) Uani 1 1 d .
Cl1 Cl 0.69167(9) 0.90982(7) 0.29753(7) 0.02616(19) Uani 1 1 d .
N1 N 0.4479(3) 0.9159(2) 0.4026(2) 0.0173(6) Uani 1 1 d .
C1 C 0.6615(4) 0.7386(3) 0.4820(3) 0.0201(7) Uani 1 1 d .
C2 C 0.6229(4) 0.6969(3) 0.5668(3) 0.0220(7) Uani 1 1 d .
C3 C 0.4872(4) 0.7023(3) 0.5796(3) 0.0210(7) Uani 1 1 d .
C4 C 0.4605(4) 0.6158(3) 0.6390(3) 0.0265(8) Uani 1 1 d .
H4 H 0.5295 0.5556 0.6682 0.032 Uiso 1 1 calc R
C5 C 0.3373(5) 0.6150(3) 0.6566(3) 0.0310(10) Uani 1 1 d .
H5 H 0.3228 0.5549 0.6976 0.037 Uiso 1 1 calc R
C6 C 0.2349(5) 0.7016(3) 0.6146(3) 0.0297(9) Uani 1 1 d .
H6 H 0.1497 0.7012 0.6250 0.036 Uiso 1 1 calc R
C7 C 0.2588(4) 0.7886(3) 0.5574(3) 0.0251(8) Uani 1 1 d .
H7 H 0.1891 0.8485 0.5296 0.030 Uiso 1 1 calc R
C8 C 0.3833(4) 0.7907(3) 0.5393(3) 0.0202(7) Uani 1 1 d .
C9 C 0.3939(4) 0.8909(3) 0.4833(3) 0.0189(7) Uani 1 1 d .
C10 C 0.4190(4) 0.7405(3) 0.3439(3) 0.0202(7) Uani 1 1 d .
C11 C 0.5478(4) 0.6837(3) 0.3461(3) 0.0224(7) Uani 1 1 d .
C12 C 0.5998(4) 0.7424(3) 0.2674(3) 0.0239(8) Uani 1 1 d .
C13 C 0.4999(4) 0.8359(3) 0.2131(3) 0.0234(8) Uani 1 1 d .
C14 C 0.3907(4) 0.8345(3) 0.2606(3) 0.0215(7) Uani 1 1 d .
C15 C 0.3200(5) 0.7018(4) 0.4004(3) 0.0324(10) Uani 1 1 d .
H15A H 0.2839 0.6712 0.3715 0.049 Uiso 1 1 calc R
H15B H 0.2517 0.7564 0.4028 0.049 Uiso 1 1 calc R
H15C H 0.3595 0.6525 0.4637 0.049 Uiso 1 1 calc R
C16 C 0.6137(5) 0.5797(3) 0.4188(3) 0.0359(11) Uani 1 1 d .
H16A H 0.5905 0.5337 0.4032 0.054 Uiso 1 1 calc R
H16B H 0.5871 0.5715 0.4798 0.054 Uiso 1 1 calc R
H16C H 0.7067 0.5660 0.4208 0.054 Uiso 1 1 calc R
C17 C 0.7303(4) 0.7114(4) 0.2388(4) 0.0402(12) Uani 1 1 d .
H17A H 0.7220 0.7054 0.1818 0.060 Uiso 1 1 calc R
H17B H 0.7821 0.6475 0.2887 0.060 Uiso 1 1 calc R
H17C H 0.7719 0.7610 0.2272 0.060 Uiso 1 1 calc R
C18 C 0.5145(5) 0.9169(4) 0.1241(3) 0.0393(12) Uani 1 1 d .
H18A H 0.5033 0.9026 0.0727 0.059 Uiso 1 1 calc R
H18B H 0.6001 0.9222 0.1274 0.059 Uiso 1 1 calc R
H18C H 0.4497 0.9794 0.1136 0.059 Uiso 1 1 calc R
C19 C 0.2657(4) 0.9157(4) 0.2327(3) 0.0339(10) Uani 1 1 d .
H19A H 0.2071 0.9051 0.1973 0.051 Uiso 1 1 calc R
H19B H 0.2792 0.9792 0.1939 0.051 Uiso 1 1 calc R
H19C H 0.2285 0.9161 0.2886 0.051 Uiso 1 1 calc R
C20 C 0.8007(4) 0.7274(3) 0.4779(3) 0.0241(8) Uani 1 1 d .
O1 O 0.8585(3) 0.7641(2) 0.5075(2) 0.0321(7) Uani 1 1 d .
O2 O 0.8595(3) 0.6719(2) 0.4365(2) 0.0239(6) Uani 1 1 d .
C21 C 0.9934(4) 0.6624(4) 0.4268(4) 0.0347(11) Uani 1 1 d .
H21A H 1.0422 0.6326 0.4888 0.042 Uiso 1 1 calc R
H21B H 1.0028 0.7283 0.3884 0.042 Uiso 1 1 calc R
C22 C 1.0443(4) 0.5972(4) 0.3803(4) 0.0347(10) Uani 1 1 d .
H22A H 1.1359 0.5875 0.3756 0.052 Uiso 1 1 calc R
H22B H 0.9985 0.6289 0.3177 0.052 Uiso 1 1 calc R
H22C H 1.0316 0.5331 0.4174 0.052 Uiso 1 1 calc R
C23 C 0.7135(4) 0.6369(3) 0.6561(3) 0.0325(10) Uani 1 1 d .
H23A H 0.7944 0.6514 0.6450 0.049 Uiso 1 1 calc R
H23B H 0.7298 0.5663 0.6768 0.049 Uiso 1 1 calc R
H23C H 0.6749 0.6540 0.7043 0.049 Uiso 1 1 calc R
C24 C 0.3371(4) 0.9615(3) 0.5131(3) 0.0227(8) Uani 1 1 d .
H24 H 0.3034 0.9423 0.5714 0.027 Uiso 1 1 calc R
C25 C 0.3294(4) 1.0593(3) 0.4591(3) 0.0263(8) Uani 1 1 d .
H25 H 0.2919 1.1074 0.4798 0.032 Uiso 1 1 calc R
C26 C 0.3773(4) 1.0850(3) 0.3748(3) 0.0267(8) Uani 1 1 d .
H26 H 0.3702 1.1519 0.3346 0.032 Uiso 1 1 calc R
C27 C 0.4362(4) 1.0123(3) 0.3493(3) 0.0226(7) Uani 1 1 d .
H27 H 0.4702 1.0308 0.2911 0.027 Uiso 1 1 calc R
Ir2 Ir 0.239526(12) 0.741344(9) 0.988821(9) 0.01505(3) Uani 1 1 d .
Cl2 Cl 0.21790(10) 0.70938(7) 1.14919(6) 0.02558(19) Uani 1 1 d .
N2 N 0.1621(3) 0.8950(2) 0.9457(2) 0.0180(6) Uani 1 1 d .
C28 C 0.0527(3) 0.7442(3) 0.9783(3) 0.0189(7) Uani 1 1 d .
C29 C -0.0371(4) 0.8005(3) 0.9039(3) 0.0202(7) Uani 1 1 d .
C30 C -0.0082(3) 0.8656(3) 0.8109(3) 0.0195(7) Uani 1 1 d .
C31 C -0.0468(4) 0.8571(3) 0.7342(3) 0.0263(8) Uani 1 1 d .
H31 H -0.0874 0.8093 0.7448 0.032 Uiso 1 1 calc R
C32 C -0.0280(4) 0.9152(4) 0.6445(3) 0.0317(10) Uani 1 1 d .
H32 H -0.0535 0.9065 0.5944 0.038 Uiso 1 1 calc R
C33 C 0.0286(4) 0.9869(3) 0.6279(3) 0.0309(9) Uani 1 1 d .
H33 H 0.0418 1.0279 0.5663 0.037 Uiso 1 1 calc R
C34 C 0.0656(4) 0.9979(3) 0.7015(3) 0.0245(8) Uani 1 1 d .
H34 H 0.1025 1.0481 0.6894 0.029 Uiso 1 1 calc R
C35 C 0.0505(3) 0.9374(3) 0.7941(3) 0.0182(7) Uani 1 1 d .
C36 C 0.0871(3) 0.9637(3) 0.8644(3) 0.0186(7) Uani 1 1 d .
C37 C 0.3461(3) 0.7315(3) 0.8762(3) 0.0186(7) Uani 1 1 d .
C38 C 0.3188(3) 0.6413(3) 0.9312(3) 0.0186(7) Uani 1 1 d .
C39 C 0.3772(3) 0.5987(3) 1.0248(3) 0.0193(7) Uani 1 1 d .
C40 C 0.4491(3) 0.6612(3) 1.0258(3) 0.0183(7) Uani 1 1 d .
C41 C 0.4290(3) 0.7419(3) 0.9361(3) 0.0183(7) Uani 1 1 d .
C42 C 0.3219(4) 0.7917(3) 0.7723(3) 0.0248(8) Uani 1 1 d .
H42A H 0.3918 0.7633 0.7439 0.037 Uiso 1 1 calc R
H42B H 0.3171 0.8598 0.7550 0.037 Uiso 1 1 calc R
H42C H 0.2408 0.7915 0.7500 0.037 Uiso 1 1 calc R
C43 C 0.2437(4) 0.5996(3) 0.8943(3) 0.0259(8) Uani 1 1 d .
H43A H 0.3005 0.5608 0.8671 0.039 Uiso 1 1 calc R
H43B H 0.1755 0.6536 0.8464 0.039 Uiso 1 1 calc R
H43C H 0.2058 0.5569 0.9453 0.039 Uiso 1 1 calc R
C44 C 0.3792(4) 0.5024(3) 1.1047(3) 0.0246(8) Uani 1 1 d .
H44A H 0.4611 0.4518 1.1124 0.037 Uiso 1 1 calc R
H44B H 0.3091 0.4826 1.0922 0.037 Uiso 1 1 calc R
H44C H 0.3687 0.5095 1.1618 0.037 Uiso 1 1 calc R
C45 C 0.5269(4) 0.6434(3) 1.1094(3) 0.0278(9) Uani 1 1 d .
H45A H 0.6174 0.6110 1.1079 0.042 Uiso 1 1 calc R
H45B H 0.4976 0.6009 1.1663 0.042 Uiso 1 1 calc R
H45C H 0.5167 0.7066 1.1088 0.042 Uiso 1 1 calc R
C46 C 0.4833(4) 0.8249(3) 0.9048(3) 0.0279(9) Uani 1 1 d .
H46A H 0.5572 0.8126 0.8713 0.042 Uiso 1 1 calc R
H46B H 0.5104 0.8293 0.9592 0.042 Uiso 1 1 calc R
H46C H 0.4179 0.8871 0.8633 0.042 Uiso 1 1 calc R
C47 C 0.0103(4) 0.6746(3) 1.0631(3) 0.0211(7) Uani 1 1 d .
O3 O -0.0628(3) 0.6960(2) 1.1131(2) 0.0337(7) Uani 1 1 d .
O4 O 0.0585(3) 0.58073(19) 1.07621(19) 0.0218(5) Uani 1 1 d .
C48 C 0.0172(4) 0.5093(3) 1.1551(3) 0.0282(9) Uani 1 1 d .
H48A H -0.0775 0.5298 1.1504 0.034 Uiso 1 1 calc R
H48B H 0.0498 0.5037 1.2141 0.034 Uiso 1 1 calc R
C49 C 0.0704(4) 0.4117(3) 1.1531(3) 0.0320(10) Uani 1 1 d .
H49A H 0.0464 0.3608 1.2066 0.048 Uiso 1 1 calc R
H49B H 0.1639 0.3931 1.1562 0.048 Uiso 1 1 calc R
H49C H 0.0355 0.4177 1.0953 0.048 Uiso 1 1 calc R
C50 C -0.1728(4) 0.7942(3) 0.9068(3) 0.0282(9) Uani 1 1 d .
H50A H -0.2148 0.8130 0.9532 0.042 Uiso 1 1 calc R
H50B H -0.1688 0.7264 0.9237 0.042 Uiso 1 1 calc R
H50C H -0.2219 0.8392 0.8453 0.042 Uiso 1 1 calc R
C51 C 0.0474(4) 1.0632(3) 0.8424(3) 0.0218(7) Uani 1 1 d .
H51 H -0.0059 1.1104 0.7859 0.026 Uiso 1 1 calc R
C52 C 0.0837(4) 1.0951(3) 0.9007(3) 0.0247(8) Uani 1 1 d .
H52 H 0.0547 1.1631 0.8859 0.030 Uiso 1 1 calc R
C53 C 0.1636(4) 1.0250(3) 0.9814(3) 0.0263(8) Uani 1 1 d .
H53 H 0.1929 1.0441 1.0225 0.032 Uiso 1 1 calc R
C54 C 0.2002(4) 0.9268(3) 1.0015(3) 0.0227(8) Uani 1 1 d .
H54 H 0.2548 0.8791 1.0573 0.027 Uiso 1 1 calc R

loop_
_atom_site_aniso_label
_atom_site_aniso_U_11
_atom_site_aniso_U_22
_atom_site_aniso_U_33
_atom_site_aniso_U_23
_atom_site_aniso_U_13
_atom_site_aniso_U_12
Ir1 0.01570(6) 0.01409(6) 0.01638(6) -0.00781(5) 0.00365(5) -0.00522(5)
Cl1 0.0229(4) 0.0230(4) 0.0351(5) -0.0122(4) 0.0089(4) -0.0133(4)
N1 0.0185(14) 0.0147(13) 0.0196(14) -0.0088(11) 0.0031(11) -0.0052(11)
C1 0.0187(17) 0.0187(16) 0.0237(18) -0.0127(14) -0.0011(14) -0.0018(13)
C2 0.0238(18) 0.0166(16) 0.0194(17) -0.0073(14) -0.0029(14) 0.0007(14)
C3 0.0270(19) 0.0198(17) 0.0169(16) -0.0103(14) 0.0026(14) -0.0058(14)
C4 0.036(2) 0.0220(18) 0.0183(17) -0.0083(15) 0.0058(16) -0.0068(16)
C5 0.051(3) 0.026(2) 0.0213(19) -0.0108(16) 0.0154(19) -0.020(2)
C6 0.036(2) 0.035(2) 0.026(2) -0.0171(18) 0.0150(18) -0.0191(19)
C7 0.0255(19) 0.030(2) 0.0228(19) -0.0153(16) 0.0074(15) -0.0078(16)
C8 0.0218(17) 0.0232(18) 0.0182(16) -0.0115(14) 0.0039(13) -0.0079(14)
C9 0.0187(16) 0.0181(16) 0.0212(17) -0.0124(14) -0.0006(13) -0.0017(13)
C10 0.0265(19) 0.0220(17) 0.0187(16) -0.0130(14) 0.0060(14) -0.0114(15)
C11 0.0275(19) 0.0200(17) 0.0266(19) -0.0154(15) 0.0021(15) -0.0091(15)
C12 0.0223(18) 0.033(2) 0.029(2) -0.0226(18) 0.0092(15) -0.0128(16)
C13 0.0246(19) 0.034(2) 0.0190(17) -0.0138(16) 0.0084(14) -0.0167(16)
C14 0.0200(17) 0.0251(18) 0.0225(18) -0.0131(15) 0.0057(14) -0.0086(14)
C15 0.041(3) 0.049(3) 0.028(2) -0.025(2) 0.0183(19) -0.033(2)
C16 0.046(3) 0.0169(18) 0.043(3) -0.0157(19) -0.004(2) -0.0028(18)
C17 0.025(2) 0.068(4) 0.051(3) -0.048(3) 0.013(2) -0.014(2)
C18 0.049(3) 0.053(3) 0.022(2) -0.015(2) 0.013(2) -0.030(3)
C19 0.023(2) 0.042(3) 0.035(2) -0.020(2) -0.0027(18) -0.0042(18)
C20 0.0218(18) 0.0196(17) 0.029(2) -0.0124(16) -0.0003(15) -0.0013(14)
O1 0.0199(14) 0.0319(16) 0.051(2) -0.0280(16) -0.0016(13) -0.0023(12)
O2 0.0180(13) 0.0236(14) 0.0332(15) -0.0177(12) 0.0031(11) -0.0034(10)
C21 0.0179(19) 0.034(2) 0.061(3) -0.029(2) 0.010(2) -0.0096(17)
C22 0.0198(19) 0.039(3) 0.053(3) -0.029(2) 0.0130(19) -0.0086(18)
C23 0.032(2) 0.030(2) 0.023(2) -0.0062(17) -0.0062(17) -0.0017(18)
C24 0.0215(18) 0.0232(18) 0.029(2) -0.0190(16) 0.0023(15) -0.0036(14)
C25 0.0231(19) 0.0240(19) 0.039(2) -0.0217(18) 0.0002(17) -0.0046(15)
C26 0.0231(19) 0.0165(17) 0.041(2) -0.0148(17) -0.0013(17) -0.0033(14)
C27 0.0240(19) 0.0170(16) 0.0253(19) -0.0079(14) 0.0033(15) -0.0077(14)
Ir2 0.01512(6) 0.01268(6) 0.01488(6) -0.00624(5) 0.00355(5) -0.00167(5)
Cl2 0.0300(5) 0.0236(4) 0.0173(4) -0.0088(3) 0.0051(3) -0.0023(4)
N2 0.0165(14) 0.0159(13) 0.0200(14) -0.0087(11) 0.0039(11) -0.0030(11)
C28 0.0186(16) 0.0151(15) 0.0212(17) -0.0094(13) 0.0074(13) -0.0022(13)
C29 0.0190(17) 0.0182(16) 0.0275(19) -0.0133(15) 0.0084(14) -0.0077(13)
C30 0.0148(15) 0.0186(16) 0.0230(18) -0.0095(14) 0.0023(13) -0.0030(13)
C31 0.0223(19) 0.026(2) 0.030(2) -0.0131(17) 0.0003(16) -0.0062(15)
C32 0.023(2) 0.044(3) 0.024(2) -0.0163(19) -0.0024(16) -0.0038(18)
C33 0.022(2) 0.037(2) 0.0201(19) -0.0057(17) -0.0004(15) -0.0047(17)
C34 0.0207(18) 0.0225(18) 0.0226(18) -0.0050(15) 0.0023(14) -0.0055(14)
C35 0.0133(15) 0.0159(15) 0.0207(17) -0.0064(13) 0.0014(13) -0.0017(12)
C36 0.0154(15) 0.0151(15) 0.0220(17) -0.0077(13) 0.0047(13) -0.0020(12)
C37 0.0147(15) 0.0216(17) 0.0181(16) -0.0095(13) 0.0056(13) -0.0040(13)
C38 0.0150(15) 0.0181(16) 0.0233(17) -0.0121(14) 0.0084(13) -0.0030(12)
C39 0.0175(16) 0.0143(15) 0.0227(17) -0.0087(13) 0.0054(13) -0.0006(12)
C40 0.0144(15) 0.0165(15) 0.0201(16) -0.0073(13) 0.0022(13) -0.0016(12)
C41 0.0147(15) 0.0162(15) 0.0212(17) -0.0084(13) 0.0052(13) -0.0021(12)
C42 0.0204(18) 0.028(2) 0.0193(17) -0.0088(15) 0.0040(14) -0.0025(15)
C43 0.0222(19) 0.029(2) 0.037(2) -0.0250(19) 0.0079(16) -0.0086(16)
C44 0.0244(19) 0.0146(16) 0.027(2) -0.0065(14) 0.0053(15) -0.0021(14)
C45 0.028(2) 0.0218(19) 0.026(2) -0.0087(16) -0.0066(16) 0.0001(16)
C46 0.026(2) 0.0230(19) 0.032(2) -0.0099(17) 0.0049(17) -0.0091(16)
C47 0.0216(18) 0.0178(16) 0.0250(18) -0.0109(14) 0.0079(14) -0.0067(14)
O3 0.0419(19) 0.0266(15) 0.0414(18) -0.0218(14) 0.0287(15) -0.0159(14)
O4 0.0242(14) 0.0151(12) 0.0252(14) -0.0093(10) 0.0072(11) -0.0061(10)
C48 0.033(2) 0.0232(19) 0.026(2) -0.0071(16) 0.0074(17) -0.0123(17)
C49 0.034(2) 0.0197(19) 0.037(2) -0.0071(17) -0.0014(19) -0.0100(17)
C50 0.0175(18) 0.027(2) 0.040(2) -0.0162(18) 0.0058(17) -0.0067(15)
C51 0.0164(16) 0.0142(15) 0.029(2) -0.0069(14) 0.0044(14) -0.0033(13)
C52 0.0262(19) 0.0158(16) 0.035(2) -0.0141(16) 0.0098(16) -0.0067(14)
C53 0.030(2) 0.0239(19) 0.032(2) -0.0186(17) 0.0096(17) -0.0099(16)
C54 0.0249(19) 0.0197(17) 0.0246(19) -0.0133(15) 0.0026(15) -0.0037(14)

loop_
_atom_type_symbol
_atom_type_description
_atom_type_scat_dispersion_real
_atom_type_scat_dispersion_imag
_atom_type_scat_source
C C 0.0033 0.0016 'International Tables Vol C Tables 4.2.6.8 and 6.1.1.4'
H H 0.0000 0.0000 'International Tables Vol C Tables 4.2.6.8 and 6.1.1.4'
N N 0.0061 0.0033 'International Tables Vol C Tables 4.2.6.8 and 6.1.1.4'
O O 0.0106 0.0060 'International Tables Vol C Tables 4.2.6.8 and 6.1.1.4'
Cl Cl 0.1484 0.1585 'International Tables Vol C Tables 4.2.6.8 and 6.1.1.4'
Ir Ir -1.4442 7.9887 'International Tables Vol C Tables 4.2.6.8 and 6.1.1.4'

loop_
_geom_angle_atom_site_label_1
_geom_angle_atom_site_label_2
_geom_angle_atom_site_label_3
_geom_angle
C1 Ir1 N1 85.87(13)
C1 Ir1 C12 113.78(15)
N1 Ir1 C12 160.28(14)
C1 Ir1 C11 95.85(15)
N1 Ir1 C11 142.82(14)
C12 Ir1 C11 38.61(16)
C1 Ir1 C10 113.37(15)
N1 Ir1 C10 107.21(13)
C12 Ir1 C10 64.60(15)
C11 Ir1 C10 38.58(15)
C1 Ir1 C14 151.68(15)
N1 Ir1 C14 98.29(13)
C12 Ir1 C14 63.78(15)
C11 Ir1 C14 64.17(15)
C10 Ir1 C14 38.62(14)
C1 Ir1 C13 152.36(15)
N1 Ir1 C13 121.67(14)
C12 Ir1 C13 38.83(16)
C11 Ir1 C13 64.34(15)
C10 Ir1 C13 63.81(14)
C14 Ir1 C13 36.94(14)
C1 Ir1 Cl1 87.34(12)
N1 Ir1 Cl1 87.10(9)
C12 Ir1 Cl1 95.12(11)
C11 Ir1 Cl1 130.06(11)
C10 Ir1 Cl1 155.11(10)
C14 Ir1 Cl1 120.74(11)
C13 Ir1 Cl1 91.40(11)
C27 N1 C9 117.8(3)
C27 N1 Ir1 118.2(3)
C9 N1 Ir1 124.0(2)
C2 C1 C20 117.3(3)
C2 C1 Ir1 126.8(3)
C20 C1 Ir1 116.0(3)
C1 C2 C3 122.1(3)
C1 C2 C23 123.4(4)
C3 C2 C23 114.4(4)
C4 C3 C8 117.5(4)
C4 C3 C2 118.6(4)
C8 C3 C2 123.9(4)
C5 C4 C3 122.2(4)
C5 C4 H4 118.9
C3 C4 H4 118.9
C4 C5 C6 120.2(4)
C4 C5 H5 119.9
C6 C5 H5 119.9
C7 C6 C5 118.8(4)
C7 C6 H6 120.6
C5 C6 H6 120.6
C6 C7 C8 121.6(4)
C6 C7 H7 119.2
C8 C7 H7 119.2
C7 C8 C3 119.7(4)
C7 C8 C9 115.0(3)
C3 C8 C9 125.2(4)
N1 C9 C24 120.4(4)
N1 C9 C8 122.1(3)
C24 C9 C8 117.4(4)
C11 C10 C14 107.5(3)
C11 C10 C15 126.1(4)
C14 C10 C15 124.3(4)
C11 C10 Ir1 70.2(2)
C14 C10 Ir1 72.3(2)
C15 C10 Ir1 135.7(3)
C12 C11 C10 108.1(3)
C12 C11 C16 127.0(4)
C10 C11 C16 124.9(4)
C12 C11 Ir1 70.6(2)
C10 C11 Ir1 71.2(2)
C16 C11 Ir1 124.6(3)
C11 C12 C13 108.1(3)
C11 C12 C17 126.8(4)
C13 C12 C17 124.8(4)
C11 C12 Ir1 70.8(2)
C13 C12 Ir1 73.1(2)
C17 C12 Ir1 126.3(3)
C14 C13 C12 107.5(3)
C14 C13 C18 127.5(4)
C12 C13 C18 125.0(4)
C14 C13 Ir1 71.2(2)
C12 C13 Ir1 68.1(2)
C18 C13 Ir1 125.7(3)
C13 C14 C10 108.8(3)
C13 C14 C19 126.8(4)
C10 C14 C19 124.4(4)
C13 C14 Ir1 71.9(2)
C10 C14 Ir1 69.1(2)
C19 C14 Ir1 124.2(3)
C10 C15 H15A 109.5
C10 C15 H15B 109.5
H15A C15 H15B 109.5
C10 C15 H15C 109.5
H15A C15 H15C 109.5
H15B C15 H15C 109.5
C11 C16 H16A 109.5
C11 C16 H16B 109.5
H16A C16 H16B 109.5
C11 C16 H16C 109.5
H16A C16 H16C 109.5
H16B C16 H16C 109.5
C12 C17 H17A 109.5
C12 C17 H17B 109.5
H17A C17 H17B 109.5
C12 C17 H17C 109.5
H17A C17 H17C 109.5
H17B C17 H17C 109.5
C13 C18 H18A 109.5
C13 C18 H18B 109.5
H18A C18 H18B 109.5
C13 C18 H18C 109.5
H18A C18 H18C 109.5
H18B C18 H18C 109.5
C14 C19 H19A 109.5
C14 C19 H19B 109.5
H19A C19 H19B 109.5
C14 C19 H19C 109.5
H19A C19 H19C 109.5
H19B C19 H19C 109.5
O1 C20 O2 121.6(4)
O1 C20 C1 125.4(4)
O2 C20 C1 113.0(3)
C20 O2 C21 115.3(3)
O2 C21 C22 108.3(4)
O2 C21 H21A 110.0
C22 C21 H21A 110.0
O2 C21 H21B 110.0
C22 C21 H21B 110.0
H21A C21 H21B 108.4
C21 C22 H22A 109.5
C21 C22 H22B 109.5
H22A C22 H22B 109.5
C21 C22 H22C 109.5
H22A C22 H22C 109.5
H22B C22 H22C 109.5
C2 C23 H23A 109.5
C2 C23 H23B 109.5
H23A C23 H23B 109.5
C2 C23 H23C 109.5
H23A C23 H23C 109.5
H23B C23 H23C 109.5
C25 C24 C9 120.9(4)
C25 C24 H24 119.5
C9 C24 H24 119.5
C26 C25 C24 118.1(4)
C26 C25 H25 121.0
C24 C25 H25 121.0
C25 C26 C27 119.1(4)
C25 C26 H26 120.5
C27 C26 H26 120.5
N1 C27 C26 123.5(4)
N1 C27 H27 118.3
C26 C27 H27 118.3
C28 Ir2 N2 86.16(13)
C28 Ir2 C39 113.24(14)
N2 Ir2 C39 160.31(14)
C28 Ir2 C38 96.73(14)
N2 Ir2 C38 139.96(13)
C39 Ir2 C38 38.92(14)
C28 Ir2 C37 114.97(14)
N2 Ir2 C37 104.40(13)
C39 Ir2 C37 65.32(14)
C38 Ir2 C37 38.75(14)
C28 Ir2 C40 151.78(14)
N2 Ir2 C40 121.94(13)
C39 Ir2 C40 38.95(14)
C38 Ir2 C40 64.18(14)
C37 Ir2 C40 63.83(13)
C28 Ir2 C41 153.39(14)
N2 Ir2 C41 97.07(13)
C39 Ir2 C41 64.19(14)
C38 Ir2 C41 64.11(14)
C37 Ir2 C41 38.62(14)
C40 Ir2 C41 36.87(13)
C28 Ir2 Cl2 87.47(11)
N2 Ir2 Cl2 89.43(9)
C39 Ir2 Cl2 94.52(10)
C38 Ir2 Cl2 130.52(10)
C37 Ir2 Cl2 153.96(10)
C40 Ir2 Cl2 90.13(10)
C41 Ir2 Cl2 118.87(10)
C54 N2 C36 118.3(3)
C54 N2 Ir2 115.8(2)
C36 N2 Ir2 125.7(3)
C29 C28 C47 115.0(3)
C29 C28 Ir2 128.4(3)
C47 C28 Ir2 116.6(3)
C28 C29 C30 122.4(3)
C28 C29 C50 122.4(4)
C30 C29 C50 115.0(3)
C31 C30 C35 118.1(4)
C31 C30 C29 117.3(4)
C35 C30 C29 124.5(3)
C32 C31 C30 122.5(4)
C32 C31 H31 118.7
C30 C31 H31 118.7
C31 C32 C33 119.3(4)
C31 C32 H32 120.3
C33 C32 H32 120.3
C34 C33 C32 119.4(4)
C34 C33 H33 120.3
C32 C33 H33 120.3
C33 C34 C35 122.2(4)
C33 C34 H34 118.9
C35 C34 H34 118.9
C30 C35 C34 118.4(4)
C30 C35 C36 126.0(3)
C34 C35 C36 115.3(3)
N2 C36 C51 120.0(4)
N2 C36 C35 122.4(3)
C51 C36 C35 117.5(3)
C38 C37 C41 107.2(3)
C38 C37 C42 126.7(4)
C41 C37 C42 124.5(4)
C38 C37 Ir2 70.0(2)
C41 C37 Ir2 72.9(2)
C42 C37 Ir2 133.2(3)
C39 C38 C37 108.7(3)
C39 C38 C43 126.8(4)
C37 C38 C43 124.5(4)
C39 C38 Ir2 70.4(2)
C37 C38 Ir2 71.3(2)
C43 C38 Ir2 125.2(3)
C38 C39 C40 107.1(3)
C38 C39 C44 127.3(4)
C40 C39 C44 125.2(3)
C38 C39 Ir2 70.66(19)
C40 C39 Ir2 73.4(2)
C44 C39 Ir2 126.8(3)
C41 C40 C39 108.3(3)
C41 C40 C45 126.3(4)
C39 C40 C45 125.4(3)
C41 C40 Ir2 71.6(2)
C39 C40 Ir2 67.61(19)
C45 C40 Ir2 125.0(3)
C40 C41 C37 108.5(3)
C40 C41 C46 127.1(4)
C37 C41 C46 124.4(3)
C40 C41 Ir2 71.5(2)
C37 C41 Ir2 68.5(2)
C46 C41 Ir2 126.3(3)
C37 C42 H42A 109.5
C37 C42 H42B 109.5
H42A C42 H42B 109.5
C37 C42 H42C 109.5
H42A C42 H42C 109.5
H42B C42 H42C 109.5
C38 C43 H43A 109.5
C38 C43 H43B 109.5
H43A C43 H43B 109.5
C38 C43 H43C 109.5
H43A C43 H43C 109.5
H43B C43 H43C 109.5
C39 C44 H44A 109.5
C39 C44 H44B 109.5
H44A C44 H44B 109.5
C39 C44 H44C 109.5
H44A C44 H44C 109.5
H44B C44 H44C 109.5
C40 C45 H45A 109.5
C40 C45 H45B 109.5
H45A C45 H45B 109.5
C40 C45 H45C 109.5
H45A C45 H45C 109.5
H45B C45 H45C 109.5
C41 C46 H46A 109.5
C41 C46 H46B 109.5
H46A C46 H46B 109.5
C41 C46 H46C 109.5
H46A C46 H46C 109.5
H46B C46 H46C 109.5
O3 C47 O4 121.6(4)
O3 C47 C28 126.8(4)
O4 C47 C28 111.5(3)
C47 O4 C48 114.8(3)
O4 C48 C49 107.0(3)
O4 C48 H48A 110.3
C49 C48 H48A 110.3
O4 C48 H48B 110.3
C49 C48 H48B 110.3
H48A C48 H48B 108.6
C48 C49 H49A 109.5
C48 C49 H49B 109.5
H49A C49 H49B 109.5
C48 C49 H49C 109.5
H49A C49 H49C 109.5
H49B C49 H49C 109.5
C29 C50 H50A 109.5
C29 C50 H50B 109.5
H50A C50 H50B 109.5
C29 C50 H50C 109.5
H50A C50 H50C 109.5
H50B C50 H50C 109.5
C52 C51 C36 121.6(4)
C52 C51 H51 119.2
C36 C51 H51 119.2
C51 C52 C53 117.8(4)
C51 C52 H52 121.1
C53 C52 H52 121.1
C54 C53 C52 119.0(4)
C54 C53 H53 120.5
C52 C53 H53 120.5
N2 C54 C53 123.3(4)
N2 C54 H54 118.4
C53 C54 H54 118.4

loop_
_geom_bond_atom_site_label_1
_geom_bond_atom_site_label_2
_geom_bond_distance
Ir1 C1 2.071(4)
Ir1 N1 2.116(3)
Ir1 C12 2.150(4)
Ir1 C11 2.154(4)
Ir1 C10 2.166(4)
Ir1 C14 2.209(4)
Ir1 C13 2.218(4)
Ir1 Cl1 2.4081(10)
N1 C27 1.352(5)
N1 C9 1.353(5)
C1 C2 1.346(6)
C1 C20 1.494(6)
C2 C3 1.486(6)
C2 C23 1.512(5)
C3 C4 1.397(6)
C3 C8 1.407(5)
C4 C5 1.381(6)
C4 H4 0.9500
C5 C6 1.385(6)
C5 H5 0.9500
C6 C7 1.382(6)
C6 H6 0.9500
C7 C8 1.400(6)
C7 H7 0.9500
C8 C9 1.484(5)
C9 C24 1.394(5)
C10 C11 1.427(5)
C10 C14 1.448(5)
C10 C15 1.495(6)
C11 C12 1.423(6)
C11 C16 1.498(6)
C12 C13 1.453(6)
C12 C17 1.501(6)
C13 C14 1.403(5)
C13 C18 1.485(6)
C14 C19 1.492(6)
C15 H15A 0.9800
C15 H15B 0.9800
C15 H15C 0.9800
C16 H16A 0.9800
C16 H16B 0.9800
C16 H16C 0.9800
C17 H17A 0.9800
C17 H17B 0.9800
C17 H17C 0.9800
C18 H18A 0.9800
C18 H18B 0.9800
C18 H18C 0.9800
C19 H19A 0.9800
C19 H19B 0.9800
C19 H19C 0.9800
C20 O1 1.220(5)
C20 O2 1.344(5)
O2 C21 1.450(5)
C21 C22 1.513(6)
C21 H21A 0.9900
C21 H21B 0.9900
C22 H22A 0.9800
C22 H22B 0.9800
C22 H22C 0.9800
C23 H23A 0.9800
C23 H23B 0.9800
C23 H23C 0.9800
C24 C25 1.383(6)
C24 H24 0.9500
C25 C26 1.370(6)
C25 H25 0.9500
C26 C27 1.378(5)
C26 H26 0.9500
C27 H27 0.9500
Ir2 C28 2.061(4)
Ir2 N2 2.119(3)
Ir2 C39 2.149(3)
Ir2 C38 2.152(3)
Ir2 C37 2.169(4)
Ir2 C40 2.228(3)
Ir2 C41 2.228(4)
Ir2 Cl2 2.4246(10)
N2 C54 1.352(5)
N2 C36 1.360(5)
C28 C29 1.347(5)
C28 C47 1.494(5)
C29 C30 1.484(5)
C29 C50 1.529(5)
C30 C31 1.405(6)
C30 C35 1.406(5)
C31 C32 1.375(6)
C31 H31 0.9500
C32 C33 1.388(7)
C32 H32 0.9500
C33 C34 1.374(6)
C33 H33 0.9500
C34 C35 1.407(5)
C34 H34 0.9500
C35 C36 1.486(5)
C36 C51 1.391(5)
C37 C38 1.433(5)
C37 C41 1.455(5)
C37 C42 1.498(5)
C38 C39 1.433(5)
C38 C43 1.494(5)
C39 C40 1.461(5)
C39 C44 1.494(5)
C40 C41 1.409(5)
C40 C45 1.499(5)
C41 C46 1.495(6)
C42 H42A 0.9800
C42 H42B 0.9800
C42 H42C 0.9800
C43 H43A 0.9800
C43 H43B 0.9800
C43 H43C 0.9800
C44 H44A 0.9800
C44 H44B 0.9800
C44 H44C 0.9800
C45 H45A 0.9800
C45 H45B 0.9800
C45 H45C 0.9800
C46 H46A 0.9800
C46 H46B 0.9800
C46 H46C 0.9800
C47 O3 1.205(4)
C47 O4 1.350(4)
O4 C48 1.449(5)
C48 C49 1.508(6)
C48 H48A 0.9900
C48 H48B 0.9900
C49 H49A 0.9800
C49 H49B 0.9800
C49 H49C 0.9800
C50 H50A 0.9800
C50 H50B 0.9800
C50 H50C 0.9800
C51 C52 1.380(6)
C51 H51 0.9500
C52 C53 1.382(6)
C52 H52 0.9500
C53 C54 1.381(5)
C53 H53 0.9500
C54 H54 0.9500

loop_
_geom_torsion_atom_site_label_1
_geom_torsion_atom_site_label_2
_geom_torsion_atom_site_label_3
_geom_torsion_atom_site_label_4
_geom_torsion
C1 Ir1 N1 C27 124.8(3)
C12 Ir1 N1 C27 -59.8(5)
C11 Ir1 N1 C27 -141.0(3)
C10 Ir1 N1 C27 -122.0(3)
C14 Ir1 N1 C27 -83.4(3)
C13 Ir1 N1 C27 -52.6(3)
Cl1 Ir1 N1 C27 37.3(3)
C1 Ir1 N1 C9 -55.5(3)
C12 Ir1 N1 C9 119.9(4)
C11 Ir1 N1 C9 38.8(4)
C10 Ir1 N1 C9 57.7(3)
C14 Ir1 N1 C9 96.4(3)
C13 Ir1 N1 C9 127.1(3)
Cl1 Ir1 N1 C9 -143.0(3)
N1 Ir1 C1 C2 62.8(3)
C12 Ir1 C1 C2 -115.5(3)
C11 Ir1 C1 C2 -79.9(4)
C10 Ir1 C1 C2 -44.2(4)
C14 Ir1 C1 C2 -37.0(5)
C13 Ir1 C1 C2 -122.0(4)
Cl1 Ir1 C1 C2 150.1(3)
N1 Ir1 C1 C20 -119.2(3)
C12 Ir1 C1 C20 62.5(3)
C11 Ir1 C1 C20 98.0(3)
C10 Ir1 C1 C20 133.8(3)
C14 Ir1 C1 C20 140.9(3)
C13 Ir1 C1 C20 56.0(5)
Cl1 Ir1 C1 C20 -32.0(3)
C20 C1 C2 C3 -179.4(3)
Ir1 C1 C2 C3 -1.5(6)
C20 C1 C2 C23 -2.5(6)
Ir1 C1 C2 C23 175.4(3)
C1 C2 C3 C4 132.8(4)
C23 C2 C3 C4 -44.4(5)
C1 C2 C3 C8 -50.8(6)
C23 C2 C3 C8 132.0(4)
C8 C3 C4 C5 1.6(6)
C2 C3 C4 C5 178.2(4)
C3 C4 C5 C6 0.3(6)
C4 C5 C6 C7 -1.9(6)
C5 C6 C7 C8 1.5(6)
C6 C7 C8 C3 0.4(6)
C6 C7 C8 C9 -174.9(4)
C4 C3 C8 C7 -2.0(5)
C2 C3 C8 C7 -178.4(4)
C4 C3 C8 C9 172.9(4)
C2 C3 C8 C9 -3.5(6)
C27 N1 C9 C24 -5.0(5)
Ir1 N1 C9 C24 175.3(3)
C27 N1 C9 C8 170.2(3)
Ir1 N1 C9 C8 -9.6(5)
C7 C8 C9 N1 -123.9(4)
C3 C8 C9 N1 61.0(5)
C7 C8 C9 C24 51.4(5)
C3 C8 C9 C24 -123.7(4)
C1 Ir1 C10 C11 -68.7(2)
N1 Ir1 C10 C11 -161.6(2)
C12 Ir1 C10 C11 37.6(2)
C14 Ir1 C10 C11 116.7(3)
C13 Ir1 C10 C11 81.0(2)
Cl1 Ir1 C10 C11 75.5(3)
C1 Ir1 C10 C14 174.6(2)
N1 Ir1 C10 C14 81.6(2)
C12 Ir1 C10 C14 -79.1(2)
C11 Ir1 C10 C14 -116.7(3)
C13 Ir1 C10 C14 -35.8(2)
Cl1 Ir1 C10 C14 -41.2(4)
C1 Ir1 C10 C15 53.2(5)
N1 Ir1 C10 C15 -39.8(5)
C12 Ir1 C10 C15 159.5(5)
C11 Ir1 C10 C15 121.9(5)
C14 Ir1 C10 C15 -121.4(5)
C13 Ir1 C10 C15 -157.1(5)
Cl1 Ir1 C10 C15 -162.6(3)
C14 C10 C11 C12 1.9(4)
C15 C10 C11 C12 166.0(4)
Ir1 C10 C11 C12 -61.3(3)
C14 C10 C11 C16 -177.3(4)
C15 C10 C11 C16 -13.1(6)
Ir1 C10 C11 C16 119.6(4)
C14 C10 C11 Ir1 63.1(3)
C15 C10 C11 Ir1 -132.7(4)
C1 Ir1 C11 C12 -121.4(2)
N1 Ir1 C11 C12 147.7(2)
C10 Ir1 C11 C12 117.9(3)
C14 Ir1 C11 C12 79.6(2)
C13 Ir1 C11 C12 38.4(2)
Cl1 Ir1 C11 C12 -30.0(3)
C1 Ir1 C11 C10 120.7(2)
N1 Ir1 C11 C10 29.8(3)
C12 Ir1 C11 C10 -117.9(3)
C14 Ir1 C11 C10 -38.3(2)
C13 Ir1 C11 C10 -79.5(2)
Cl1 Ir1 C11 C10 -147.83(18)
C1 Ir1 C11 C16 0.7(4)
N1 Ir1 C11 C16 -90.2(4)
C12 Ir1 C11 C16 122.1(5)
C10 Ir1 C11 C16 -120.0(5)
C14 Ir1 C11 C16 -158.3(4)
C13 Ir1 C11 C16 160.5(4)
Cl1 Ir1 C11 C16 92.2(4)
C10 C11 C12 C13 -2.4(4)
C16 C11 C12 C13 176.7(4)
Ir1 C11 C12 C13 -64.1(3)
C10 C11 C12 C17 -176.9(4)
C16 C11 C12 C17 2.3(7)
Ir1 C11 C12 C17 121.5(4)
C10 C11 C12 Ir1 61.7(3)
C16 C11 C12 Ir1 -119.2(4)
C1 Ir1 C12 C11 68.1(3)
N1 Ir1 C12 C11 -106.9(4)
C10 Ir1 C12 C11 -37.6(2)
C14 Ir1 C12 C11 -80.7(2)
C13 Ir1 C12 C11 -116.7(3)
Cl1 Ir1 C12 C11 157.4(2)
C1 Ir1 C12 C13 -175.2(2)
N1 Ir1 C12 C13 9.8(5)
C11 Ir1 C12 C13 116.7(3)
C10 Ir1 C12 C13 79.1(2)
C14 Ir1 C12 C13 36.0(2)
Cl1 Ir1 C12 C13 -85.9(2)
C1 Ir1 C12 C17 -54.0(5)
N1 Ir1 C12 C17 131.0(5)
C11 Ir1 C12 C17 -122.1(5)
C10 Ir1 C12 C17 -159.7(5)
C14 Ir1 C12 C17 157.2(5)
C13 Ir1 C12 C17 121.2(5)
Cl1 Ir1 C12 C17 35.3(4)
C11 C12 C13 C14 2.1(4)
C17 C12 C13 C14 176.6(4)
Ir1 C12 C13 C14 -60.5(3)
C11 C12 C13 C18 -178.3(4)
C17 C12 C13 C18 -3.7(7)
Ir1 C12 C13 C18 119.1(4)
C11 C12 C13 Ir1 62.6(3)
C17 C12 C13 Ir1 -122.8(4)
C1 Ir1 C13 C14 128.2(3)
N1 Ir1 C13 C14 -57.4(3)
C12 Ir1 C13 C14 118.7(3)
C11 Ir1 C13 C14 80.5(3)
C10 Ir1 C13 C14 37.4(2)
Cl1 Ir1 C13 C14 -144.9(2)
C1 Ir1 C13 C12 9.5(4)
N1 Ir1 C13 C12 -176.1(2)
C11 Ir1 C13 C12 -38.2(2)
C10 Ir1 C13 C12 -81.3(2)
C14 Ir1 C13 C12 -118.7(3)
Cl1 Ir1 C13 C12 96.4(2)
C1 Ir1 C13 C18 -108.6(5)
N1 Ir1 C13 C18 65.8(4)
C12 Ir1 C13 C18 -118.1(5)
C11 Ir1 C13 C18 -156.3(4)
C10 Ir1 C13 C18 160.6(4)
C14 Ir1 C13 C18 123.2(5)
Cl1 Ir1 C13 C18 -21.7(4)
C12 C13 C14 C10 -0.9(4)
C18 C13 C14 C10 179.5(4)
Ir1 C13 C14 C10 -59.5(3)
C12 C13 C14 C19 178.1(4)
C18 C13 C14 C19 -1.5(7)
Ir1 C13 C14 C19 119.6(4)
C12 C13 C14 Ir1 58.6(3)
C18 C13 C14 Ir1 -121.1(4)
C11 C10 C14 C13 -0.6(4)
C15 C10 C14 C13 -165.1(4)
Ir1 C10 C14 C13 61.2(3)
C11 C10 C14 C19 -179.6(4)
C15 C10 C14 C19 15.9(6)
Ir1 C10 C14 C19 -117.8(4)
C11 C10 C14 Ir1 -61.8(3)
C15 C10 C14 Ir1 133.7(4)
C1 Ir1 C14 C13 -129.7(3)
N1 Ir1 C14 C13 133.5(2)
C12 Ir1 C14 C13 -37.8(2)
C11 Ir1 C14 C13 -81.0(3)
C10 Ir1 C14 C13 -119.2(3)
Cl1 Ir1 C14 C13 42.0(3)
C1 Ir1 C14 C10 -10.5(4)
N1 Ir1 C14 C10 -107.3(2)
C12 Ir1 C14 C10 81.4(2)
C11 Ir1 C14 C10 38.2(2)
C13 Ir1 C14 C10 119.2(3)
Cl1 Ir1 C14 C10 161.19(18)
C1 Ir1 C14 C19 107.6(4)
N1 Ir1 C14 C19 10.9(4)
C12 Ir1 C14 C19 -160.4(4)
C11 Ir1 C14 C19 156.4(4)
C10 Ir1 C14 C19 118.2(4)
C13 Ir1 C14 C19 -122.6(5)
Cl1 Ir1 C14 C19 -80.6(4)
C2 C1 C20 O1 -66.7(6)
Ir1 C1 C20 O1 115.1(4)
C2 C1 C20 O2 113.7(4)
Ir1 C1 C20 O2 -64.4(4)
O1 C20 O2 C21 -2.3(6)
C1 C20 O2 C21 177.3(4)
C20 O2 C21 C22 179.4(4)
N1 C9 C24 C25 3.1(6)
C8 C9 C24 C25 -172.3(4)
C9 C24 C25 C26 0.9(6)
C24 C25 C26 C27 -2.9(6)
C9 N1 C27 C26 3.0(6)
Ir1 N1 C27 C26 -177.2(3)
C25 C26 C27 N1 1.0(6)
C28 Ir2 N2 C54 126.6(3)
C39 Ir2 N2 C54 -62.7(5)
C38 Ir2 N2 C54 -137.5(3)
C37 Ir2 N2 C54 -118.5(3)
C40 Ir2 N2 C54 -50.7(3)
C41 Ir2 N2 C54 -79.9(3)
Cl2 Ir2 N2 C54 39.1(3)
C28 Ir2 N2 C36 -58.9(3)
C39 Ir2 N2 C36 111.7(4)
C38 Ir2 N2 C36 37.0(4)
C37 Ir2 N2 C36 55.9(3)
C40 Ir2 N2 C36 123.8(3)
C41 Ir2 N2 C36 94.5(3)
Cl2 Ir2 N2 C36 -146.4(3)
N2 Ir2 C28 C29 55.8(3)
C39 Ir2 C28 C29 -120.7(3)
C38 Ir2 C28 C29 -84.1(4)
C37 Ir2 C28 C29 -48.3(4)
C40 Ir2 C28 C29 -129.0(4)
C41 Ir2 C28 C29 -42.3(5)
Cl2 Ir2 C28 C29 145.4(3)
N2 Ir2 C28 C47 -124.9(3)
C39 Ir2 C28 C47 58.5(3)
C38 Ir2 C28 C47 95.2(3)
C37 Ir2 C28 C47 131.0(3)
C40 Ir2 C28 C47 50.3(4)
C41 Ir2 C28 C47 137.0(3)
Cl2 Ir2 C28 C47 -35.3(3)
C47 C28 C29 C30 -173.1(3)
Ir2 C28 C29 C30 6.2(5)
C47 C28 C29 C50 0.7(5)
Ir2 C28 C29 C50 180.0(3)
C28 C29 C30 C31 128.9(4)
C50 C29 C30 C31 -45.3(5)
C28 C29 C30 C35 -53.6(5)
C50 C29 C30 C35 132.1(4)
C35 C30 C31 C32 0.7(6)
C29 C30 C31 C32 178.3(4)
C30 C31 C32 C33 -1.4(6)
C31 C32 C33 C34 0.4(6)
C32 C33 C34 C35 1.4(6)
C31 C30 C35 C34 1.0(5)
C29 C30 C35 C34 -176.4(3)
C31 C30 C35 C36 174.2(3)
C29 C30 C35 C36 -3.2(6)
C33 C34 C35 C30 -2.1(6)
C33 C34 C35 C36 -176.0(4)
C54 N2 C36 C51 -2.6(5)
Ir2 N2 C36 C51 -176.9(3)
C54 N2 C36 C35 174.0(3)
Ir2 N2 C36 C35 -0.3(5)
C30 C35 C36 N2 53.8(5)
C34 C35 C36 N2 -132.8(4)
C30 C35 C36 C51 -129.6(4)
C34 C35 C36 C51 43.8(5)
C28 Ir2 C37 C38 -68.1(2)
N2 Ir2 C37 C38 -160.5(2)
C39 Ir2 C37 C38 37.3(2)
C40 Ir2 C37 C38 80.6(2)
C41 Ir2 C37 C38 116.2(3)
Cl2 Ir2 C37 C38 79.3(3)
C28 Ir2 C37 C41 175.7(2)
N2 Ir2 C37 C41 83.2(2)
C39 Ir2 C37 C41 -78.9(2)
C38 Ir2 C37 C41 -116.2(3)
C40 Ir2 C37 C41 -35.6(2)
Cl2 Ir2 C37 C41 -36.9(4)
C28 Ir2 C37 C42 54.1(4)
N2 Ir2 C37 C42 -38.4(4)
C39 Ir2 C37 C42 159.4(4)
C38 Ir2 C37 C42 122.1(5)
C40 Ir2 C37 C42 -157.3(4)
C41 Ir2 C37 C42 -121.7(5)
Cl2 Ir2 C37 C42 -158.6(3)
C41 C37 C38 C39 3.1(4)
C42 C37 C38 C39 169.7(3)
Ir2 C37 C38 C39 -60.7(2)
C41 C37 C38 C43 -175.8(3)
C42 C37 C38 C43 -9.2(6)
Ir2 C37 C38 C43 120.4(3)
C41 C37 C38 Ir2 63.9(2)
C42 C37 C38 Ir2 -129.6(4)
C28 Ir2 C38 C39 -119.1(2)
N2 Ir2 C38 C39 148.9(2)
C37 Ir2 C38 C39 118.7(3)
C40 Ir2 C38 C39 39.1(2)
C41 Ir2 C38 C39 80.3(2)
Cl2 Ir2 C38 C39 -26.7(3)
C28 Ir2 C38 C37 122.2(2)
N2 Ir2 C38 C37 30.1(3)
C39 Ir2 C38 C37 -118.7(3)
C40 Ir2 C38 C37 -79.6(2)
C41 Ir2 C38 C37 -38.5(2)
Cl2 Ir2 C38 C37 -145.42(18)
C28 Ir2 C38 C43 2.7(4)
N2 Ir2 C38 C43 -89.4(4)
C39 Ir2 C38 C43 121.8(4)
C37 Ir2 C38 C43 -119.5(4)
C40 Ir2 C38 C43 160.9(4)
C41 Ir2 C38 C43 -158.0(4)
Cl2 Ir2 C38 C43 95.1(3)
C37 C38 C39 C40 -3.7(4)
C43 C38 C39 C40 175.2(3)
Ir2 C38 C39 C40 -64.9(2)
C37 C38 C39 C44 -176.7(3)
C43 C38 C39 C44 2.1(6)
Ir2 C38 C39 C44 122.0(4)
C37 C38 C39 Ir2 61.3(2)
C43 C38 C39 Ir2 -119.9(4)
C28 Ir2 C39 C38 70.8(2)
N2 Ir2 C39 C38 -99.0(4)
C37 Ir2 C39 C38 -37.2(2)
C40 Ir2 C39 C38 -115.4(3)
C41 Ir2 C39 C38 -80.0(2)
Cl2 Ir2 C39 C38 160.0(2)
C28 Ir2 C39 C40 -173.8(2)
N2 Ir2 C39 C40 16.4(5)
C38 Ir2 C39 C40 115.4(3)
C37 Ir2 C39 C40 78.3(2)
C41 Ir2 C39 C40 35.4(2)
Cl2 Ir2 C39 C40 -84.6(2)
C28 Ir2 C39 C44 -51.9(4)
N2 Ir2 C39 C44 138.4(4)
C38 Ir2 C39 C44 -122.7(4)
C37 Ir2 C39 C44 -159.8(4)
C40 Ir2 C39 C44 121.9(4)
C41 Ir2 C39 C44 157.3(4)
Cl2 Ir2 C39 C44 37.3(3)
C38 C39 C40 C41 2.8(4)
C44 C39 C40 C41 176.1(3)
Ir2 C39 C40 C41 -60.3(2)
C38 C39 C40 C45 -179.0(3)
C44 C39 C40 C45 -5.8(6)
Ir2 C39 C40 C45 117.9(4)
C38 C39 C40 Ir2 63.1(2)
C44 C39 C40 Ir2 -123.7(4)
C28 Ir2 C40 C41 131.8(3)
N2 Ir2 C40 C41 -53.9(3)
C39 Ir2 C40 C41 119.7(3)
C38 Ir2 C40 C41 80.6(2)
C37 Ir2 C40 C41 37.3(2)
Cl2 Ir2 C40 C41 -143.3(2)
C28 Ir2 C40 C39 12.1(4)
N2 Ir2 C40 C39 -173.6(2)
C38 Ir2 C40 C39 -39.1(2)
C37 Ir2 C40 C39 -82.4(2)
C41 Ir2 C40 C39 -119.7(3)
Cl2 Ir2 C40 C39 97.0(2)
C28 Ir2 C40 C45 -106.3(4)
N2 Ir2 C40 C45 68.1(4)
C39 Ir2 C40 C45 -118.4(4)
C38 Ir2 C40 C45 -157.5(4)
C37 Ir2 C40 C45 159.2(4)
C41 Ir2 C40 C45 121.9(4)
Cl2 Ir2 C40 C45 -21.4(3)
C39 C40 C41 C37 -0.9(4)
C45 C40 C41 C37 -179.0(3)
Ir2 C40 C41 C37 -58.7(2)
C39 C40 C41 C46 179.8(3)
C45 C40 C41 C46 1.6(6)
Ir2 C40 C41 C46 122.0(4)
C39 C40 C41 Ir2 57.8(2)
C45 C40 C41 Ir2 -120.3(4)
C38 C37 C41 C40 -1.4(4)
C42 C37 C41 C40 -168.3(3)
Ir2 C37 C41 C40 60.6(2)
C38 C37 C41 C46 178.0(3)
C42 C37 C41 C46 11.0(6)
Ir2 C37 C41 C46 -120.0(4)
C38 C37 C41 Ir2 -62.0(2)
C42 C37 C41 Ir2 131.1(4)
C28 Ir2 C41 C40 -128.1(3)
N2 Ir2 C41 C40 136.3(2)
C39 Ir2 C41 C40 -37.4(2)
C38 Ir2 C41 C40 -80.8(2)
C37 Ir2 C41 C40 -119.4(3)
Cl2 Ir2 C41 C40 43.0(2)
C28 Ir2 C41 C37 -8.7(4)
N2 Ir2 C41 C37 -104.3(2)
C39 Ir2 C41 C37 82.1(2)
C38 Ir2 C41 C37 38.6(2)
C40 Ir2 C41 C37 119.4(3)
Cl2 Ir2 C41 C37 162.47(18)
C28 Ir2 C41 C46 109.0(4)
N2 Ir2 C41 C46 13.4(3)
C39 Ir2 C41 C46 -160.3(4)
C38 Ir2 C41 C46 156.3(4)
C37 Ir2 C41 C46 117.6(4)
C40 Ir2 C41 C46 -122.9(4)
Cl2 Ir2 C41 C46 -79.9(3)
C29 C28 C47 O3 -71.7(6)
Ir2 C28 C47 O3 108.9(4)
C29 C28 C47 O4 104.6(4)
Ir2 C28 C47 O4 -74.8(4)
O3 C47 O4 C48 -1.0(6)
C28 C47 O4 C48 -177.5(3)
C47 O4 C48 C49 174.9(3)
N2 C36 C51 C52 0.9(6)
C35 C36 C51 C52 -175.8(4)
C36 C51 C52 C53 1.4(6)
C51 C52 C53 C54 -1.9(6)
C36 N2 C54 C53 2.1(6)
Ir2 N2 C54 C53 176.9(3)
C52 C53 C54 N2 0.2(6)
